data_2217777
loop_
_publ_author_name
'Al-Noaimi, Mousa'
'Haddad, Salim F.'

_publ_section_title
;
 3,6-Diacetyl-1,4-diphenyl-1,4-dihydro-1,2,4,5-tetrazine
;
_journal_coeditor_code HB2696
_journal_issue 3
_journal_name_full 'Acta Crystallographica Section E'
_journal_page_first o551
_journal_paper_doi 10.1107/S1600536808003115
_journal_volume 64
_journal_year 2008
_chemical_formula_iupac 'C18 H16 N4 O2'
_chemical_formula_moiety 'C18 H16 N4 O2'
_chemical_formula_sum 'C18 H16 N4 O2'
_chemical_formula_weight 320.35
_chemical_name_common '[1,4-dihydro-1,2,4,5-tetrazine]'
_chemical_name_systematic
;
3,6-Diacetyl-1,4-diphenyl-1,4-dihydro-1,2,4,5-tetrazine
;
_space_group_IT_number 14
_symmetry_cell_setting monoclinic
_symmetry_space_group_name_Hall '-P 2ybc'
_symmetry_space_group_name_H-M 'P 1 21/c 1'
_atom_sites_solution_hydrogens geom
_atom_sites_solution_primary direct
_atom_sites_solution_secondary difmap
_audit_creation_method SHELXL-97
_cell_angle_alpha 90.00
_cell_angle_beta 92.3500(10)
_cell_angle_gamma 90.00
_cell_formula_units_Z 4
_cell_length_a 11.7853(6)
_cell_length_b 14.7217(7)
_cell_length_c 9.5113(4)
_cell_measurement_reflns_used 4916
_cell_measurement_temperature 298(2)
_cell_measurement_theta_max 23.87
_cell_measurement_theta_min 2.21
_cell_volume 1648.82(13)
_computing_cell_refinement 'SAINT (Bruker, 2006)'
_computing_data_collection 'SMART (Bruker, 2006)'
_computing_data_reduction 'SAINT (Bruker, 2006)'
_computing_molecular_graphics 'XP in SHELXTL  (Sheldrick, 2008)'
_computing_publication_material 'XCIF in SHELXTL (Sheldrick, 2008)'
_computing_structure_refinement 'XL in SHELXTL  (Sheldrick, 2008)'
_computing_structure_solution 'XS in SHELXTL (Sheldrick, 2008)'
_diffrn_ambient_temperature 298(2)
_diffrn_detector_area_resol_mean 8.3
_diffrn_measured_fraction_theta_full 1.000
_diffrn_measured_fraction_theta_max 1.000
_diffrn_measurement_device_type 'Bruker SMART APEX'
_diffrn_measurement_method \w
_diffrn_radiation_monochromator graphite
_diffrn_radiation_source 'normal-focus sealed tube'
_diffrn_radiation_type MoK\a
_diffrn_radiation_wavelength 0.71073
_diffrn_reflns_av_R_equivalents 0.0382
_diffrn_reflns_av_sigmaI/netI 0.0251
_diffrn_reflns_limit_h_max 14
_diffrn_reflns_limit_h_min -14
_diffrn_reflns_limit_k_max 17
_diffrn_reflns_limit_k_min -17
_diffrn_reflns_limit_l_max 11
_diffrn_reflns_limit_l_min -11
_diffrn_reflns_number 24032
_diffrn_reflns_theta_full 25.25
_diffrn_reflns_theta_max 25.25
_diffrn_reflns_theta_min 1.73
_exptl_absorpt_coefficient_mu 0.087
_exptl_absorpt_correction_T_max 0.989
_exptl_absorpt_correction_T_min 0.973
_exptl_absorpt_correction_type multi-scan
_exptl_absorpt_process_details '(SADABS; Bruker, 2004)'
_exptl_crystal_colour red
_exptl_crystal_density_diffrn 1.291
_exptl_crystal_density_method 'not measured'
_exptl_crystal_description block
_exptl_crystal_F_000 672
_exptl_crystal_size_max 0.28
_exptl_crystal_size_mid 0.23
_exptl_crystal_size_min 0.12
_refine_diff_density_max 0.123
_refine_diff_density_min -0.140
_refine_ls_extinction_method none
_refine_ls_goodness_of_fit_ref 1.016
_refine_ls_hydrogen_treatment constr
_refine_ls_matrix_type full
_refine_ls_number_parameters 219
_refine_ls_number_reflns 2985
_refine_ls_number_restraints 0
_refine_ls_restrained_S_all 1.016
_refine_ls_R_factor_all 0.0643
_refine_ls_R_factor_gt 0.0393
_refine_ls_shift/su_max 0.000
_refine_ls_shift/su_mean 0.000
_refine_ls_structure_factor_coef Fsqd
_refine_ls_weighting_details 'calc w=1/[\s^2^(Fo^2^)+(0.0508P)^2^+0.1852P] where P=(Fo^2^+2Fc^2^)/3'
_refine_ls_weighting_scheme calc
_refine_ls_wR_factor_gt 0.0930
_refine_ls_wR_factor_ref 0.1071
_reflns_number_gt 2090
_reflns_number_total 2985
_reflns_threshold_expression I>2\s(I)
_cod_data_source_file hb2696.cif
_cod_data_source_block I
_cod_original_sg_symbol_H-M 'P 21/c'
_cod_database_code 2217777
_cod_database_fobs_code 2217777

loop_
_symmetry_equiv_pos_as_xyz
'x, y, z'
'-x, y+1/2, -z+1/2'
'-x, -y, -z'
'x, -y-1/2, z-1/2'

loop_
_atom_site_type_symbol
_atom_site_label
_atom_site_fract_x
_atom_site_fract_y
_atom_site_fract_z
_atom_site_U_iso_or_equiv
_atom_site_adp_type
_atom_site_calc_flag
_atom_site_refinement_flags
_atom_site_occupancy
C C3 0.19860(13) 0.04264(11) 0.24262(17) 0.0476(4) Uani d . 1
C C6 0.06963(13) 0.17718(11) 0.30979(16) 0.0443(4) Uani d . 1
C C7 0.01584(14) 0.23941(12) 0.41383(18) 0.0485(4) Uani d . 1
C C8 0.03913(16) 0.33770(12) 0.3984(2) 0.0615(5) Uani d . 1
H H8A 0.0063 0.3704 0.4740 0.092 Uiso calc R 1
H H8B 0.0065 0.3588 0.3102 0.092 Uiso calc R 1
H H8C 0.1197 0.3476 0.4009 0.092 Uiso calc R 1
C C9 0.29164(15) -0.02517(13) 0.27788(19) 0.0566(5) Uani d . 1
C C10 0.25803(17) -0.12250(14) 0.2816(3) 0.0861(7) Uani d . 1
H H10A 0.3228 -0.1588 0.3093 0.129 Uiso calc R 1
H H10B 0.2298 -0.1409 0.1899 0.129 Uiso calc R 1
H H10C 0.1997 -0.1306 0.3481 0.129 Uiso calc R 1
C C11 0.31755(13) 0.15724(12) 0.12166(17) 0.0479(4) Uani d . 1
C C12 0.36333(14) 0.24291(13) 0.14032(19) 0.0567(5) Uani d . 1
H H12 0.3338 0.2825 0.2057 0.068 Uiso calc R 1
C C13 0.45313(16) 0.26945(15) 0.0613(2) 0.0681(5) Uani d . 1
H H13 0.4833 0.3275 0.0726 0.082 Uiso calc R 1
C C14 0.49833(16) 0.21120(16) -0.0338(2) 0.0707(6) Uani d . 1
H H14 0.5600 0.2291 -0.0852 0.085 Uiso calc R 1
C C15 0.45218(16) 0.12619(15) -0.0529(2) 0.0666(5) Uani d . 1
H H15 0.4831 0.0865 -0.1171 0.080 Uiso calc R 1
C C16 0.36055(15) 0.09929(13) 0.02212(19) 0.0582(5) Uani d . 1
H H16 0.3277 0.0426 0.0061 0.070 Uiso calc R 1
C C17 -0.09434(13) 0.07208(11) 0.28912(17) 0.0466(4) Uani d . 1
C C18 -0.12547(14) -0.00429(12) 0.36200(18) 0.0533(5) Uani d . 1
H H18 -0.0705 -0.0437 0.3996 0.064 Uiso calc R 1
C C19 -0.23938(16) -0.02164(14) 0.3785(2) 0.0660(5) Uani d . 1
H H19 -0.2611 -0.0730 0.4277 0.079 Uiso calc R 1
C C20 -0.32094(16) 0.03634(17) 0.3228(2) 0.0744(6) Uani d . 1
H H20 -0.3974 0.0246 0.3351 0.089 Uiso calc R 1
C C21 -0.28909(16) 0.11175(16) 0.2489(2) 0.0730(6) Uani d . 1
H H21 -0.3443 0.1509 0.2112 0.088 Uiso calc R 1
C C22 -0.17587(15) 0.12967(13) 0.2303(2) 0.0603(5) Uani d . 1
H H22 -0.1545 0.1801 0.1787 0.072 Uiso calc R 1
N N1 0.16981(11) 0.19907(9) 0.27549(14) 0.0495(4) Uani d . 1
N N2 0.22031(11) 0.13056(9) 0.19490(14) 0.0496(4) Uani d . 1
N N4 0.09917(11) 0.02070(9) 0.28117(14) 0.0489(4) Uani d . 1
N N5 0.02219(10) 0.09373(9) 0.26874(14) 0.0460(4) Uani d . 1
O O7 -0.04003(12) 0.20784(9) 0.50509(14) 0.0728(4) Uani d . 1
O O9 0.38657(10) 0.00113(9) 0.30439(15) 0.0717(4) Uani d . 1

loop_
_atom_site_aniso_label
_atom_site_aniso_U_11
_atom_site_aniso_U_22
_atom_site_aniso_U_33
_atom_site_aniso_U_12
_atom_site_aniso_U_13
_atom_site_aniso_U_23
C3 0.0384(9) 0.0512(11) 0.0535(10) 0.0003(8) 0.0079(7) -0.0038(8)
C6 0.0394(9) 0.0460(10) 0.0481(10) 0.0020(7) 0.0072(7) 0.0017(7)
C7 0.0423(9) 0.0533(11) 0.0504(10) 0.0028(8) 0.0069(8) -0.0011(8)
C8 0.0665(12) 0.0545(12) 0.0640(12) 0.0037(9) 0.0095(9) -0.0061(9)
C9 0.0407(10) 0.0647(12) 0.0653(12) 0.0063(9) 0.0125(8) 0.0026(9)
C10 0.0592(13) 0.0587(13) 0.141(2) 0.0137(10) 0.0099(13) 0.0077(13)
C11 0.0369(9) 0.0583(11) 0.0488(10) 0.0014(8) 0.0060(7) 0.0026(8)
C12 0.0455(10) 0.0626(12) 0.0625(12) -0.0040(9) 0.0093(8) -0.0045(9)
C13 0.0515(12) 0.0737(14) 0.0797(14) -0.0133(10) 0.0126(10) 0.0048(11)
C14 0.0479(11) 0.0961(17) 0.0691(14) -0.0026(11) 0.0165(10) 0.0149(12)
C15 0.0573(12) 0.0870(16) 0.0567(12) 0.0107(11) 0.0176(9) 0.0008(10)
C16 0.0536(11) 0.0616(12) 0.0604(12) 0.0014(9) 0.0136(9) -0.0035(9)
C17 0.0373(9) 0.0525(10) 0.0505(10) 0.0004(7) 0.0088(7) -0.0066(8)
C18 0.0476(10) 0.0567(11) 0.0563(11) -0.0033(8) 0.0101(8) -0.0060(9)
C19 0.0550(12) 0.0711(14) 0.0732(13) -0.0173(10) 0.0170(10) -0.0112(10)
C20 0.0398(11) 0.0975(17) 0.0867(15) -0.0139(11) 0.0098(10) -0.0248(13)
C21 0.0415(11) 0.0894(16) 0.0875(15) 0.0130(10) -0.0023(10) -0.0096(12)
C22 0.0443(11) 0.0639(12) 0.0728(13) 0.0083(9) 0.0045(9) 0.0018(10)
N1 0.0442(8) 0.0493(8) 0.0560(9) 0.0011(6) 0.0128(6) -0.0039(7)
N2 0.0406(8) 0.0492(8) 0.0601(9) 0.0001(6) 0.0163(6) -0.0047(7)
N4 0.0373(8) 0.0484(8) 0.0615(9) 0.0036(6) 0.0076(6) -0.0027(7)
N5 0.0344(7) 0.0457(8) 0.0585(9) 0.0038(6) 0.0088(6) -0.0009(7)
O7 0.0844(10) 0.0649(9) 0.0717(9) -0.0061(7) 0.0377(8) -0.0061(7)
O9 0.0402(8) 0.0865(10) 0.0887(10) 0.0030(7) 0.0061(7) 0.0111(8)

loop_
_atom_type_symbol
_atom_type_description
_atom_type_scat_dispersion_real
_atom_type_scat_dispersion_imag
_atom_type_scat_source
C C 0.0033 0.0016 'International Tables Vol C Tables 4.2.6.8 and 6.1.1.4'
H H 0.0000 0.0000 'International Tables Vol C Tables 4.2.6.8 and 6.1.1.4'
N N 0.0061 0.0033 'International Tables Vol C Tables 4.2.6.8 and 6.1.1.4'
O O 0.0106 0.0060 'International Tables Vol C Tables 4.2.6.8 and 6.1.1.4'

loop_
_geom_angle_atom_site_label_1
_geom_angle_atom_site_label_2
_geom_angle_atom_site_label_3
_geom_angle
N4 C3 N2 120.46(15)
N4 C3 C9 115.67(15)
N2 C3 C9 122.88(14)
N1 C6 N5 120.85(14)
N1 C6 C7 115.58(15)
N5 C6 C7 122.89(14)
O7 C7 C8 123.90(16)
O7 C7 C6 119.72(16)
C8 C7 C6 116.35(15)
C7 C8 H8A 109.5
C7 C8 H8B 109.5
H8A C8 H8B 109.5
C7 C8 H8C 109.5
H8A C8 H8C 109.5
H8B C8 H8C 109.5
O9 C9 C10 123.52(17)
O9 C9 C3 119.68(17)
C10 C9 C3 116.77(16)
C9 C10 H10A 109.5
C9 C10 H10B 109.5
H10A C10 H10B 109.5
C9 C10 H10C 109.5
H10A C10 H10C 109.5
H10B C10 H10C 109.5
C12 C11 C16 119.90(16)
C12 C11 N2 120.56(15)
C16 C11 N2 119.32(15)
C13 C12 C11 119.55(17)
C13 C12 H12 120.2
C11 C12 H12 120.2
C14 C13 C12 120.68(19)
C14 C13 H13 119.7
C12 C13 H13 119.7
C13 C14 C15 119.68(18)
C13 C14 H14 120.2
C15 C14 H14 120.2
C14 C15 C16 120.54(19)
C14 C15 H15 119.7
C16 C15 H15 119.7
C15 C16 C11 119.58(18)
C15 C16 H16 120.2
C11 C16 H16 120.2
C18 C17 C22 120.59(16)
C18 C17 N5 121.77(15)
C22 C17 N5 117.63(15)
C17 C18 C19 119.19(18)
C17 C18 H18 120.4
C19 C18 H18 120.4
C20 C19 C18 120.6(2)
C20 C19 H19 119.7
C18 C19 H19 119.7
C21 C20 C19 119.81(18)
C21 C20 H20 120.1
C19 C20 H20 120.1
C20 C21 C22 120.40(19)
C20 C21 H21 119.8
C22 C21 H21 119.8
C21 C22 C17 119.41(19)
C21 C22 H22 120.3
C17 C22 H22 120.3
C6 N1 N2 111.85(13)
C3 N2 N1 113.44(12)
C3 N2 C11 125.24(13)
N1 N2 C11 115.77(13)
C3 N4 N5 112.11(13)
C6 N5 N4 113.47(12)
C6 N5 C17 122.19(13)
N4 N5 C17 115.92(13)

loop_
_geom_bond_atom_site_label_1
_geom_bond_atom_site_label_2
_geom_bond_distance
C3 N4 1.2834(19)
C3 N2 1.399(2)
C3 C9 1.510(2)
C6 N1 1.2790(19)
C6 N5 1.399(2)
C6 C7 1.507(2)
C7 O7 1.2041(19)
C7 C8 1.481(2)
C8 H8A 0.9600
C8 H8B 0.9600
C8 H8C 0.9600
C9 O9 1.201(2)
C9 C10 1.487(3)
C10 H10A 0.9600
C10 H10B 0.9600
C10 H10C 0.9600
C11 C12 1.380(2)
C11 C16 1.386(2)
C11 N2 1.4207(19)
C12 C13 1.380(2)
C12 H12 0.9300
C13 C14 1.370(3)
C13 H13 0.9300
C14 C15 1.374(3)
C14 H14 0.9300
C15 C16 1.377(2)
C15 H15 0.9300
C16 H16 0.9300
C17 C18 1.378(2)
C17 C22 1.382(2)
C17 N5 1.431(2)
C18 C19 1.382(2)
C18 H18 0.9300
C19 C20 1.375(3)
C19 H19 0.9300
C20 C21 1.375(3)
C20 H20 0.9300
C21 C22 1.379(3)
C21 H21 0.9300
C22 H22 0.9300
N1 N2 1.4130(18)
N4 N5 1.4086(17)

loop_
_geom_torsion_atom_site_label_1
_geom_torsion_atom_site_label_2
_geom_torsion_atom_site_label_3
_geom_torsion_atom_site_label_4
_geom_torsion
N1 C6 C7 O7 -140.54(17)
N5 C6 C7 O7 30.1(2)
N1 C6 C7 C8 37.6(2)
N5 C6 C7 C8 -151.76(15)
N4 C3 C9 O9 -147.50(17)
N2 C3 C9 O9 21.2(3)
N4 C3 C9 C10 30.7(2)
N2 C3 C9 C10 -160.58(17)
C16 C11 C12 C13 -1.2(3)
N2 C11 C12 C13 -175.75(17)
C11 C12 C13 C14 -1.0(3)
C12 C13 C14 C15 1.5(3)
C13 C14 C15 C16 0.4(3)
C14 C15 C16 C11 -2.6(3)
C12 C11 C16 C15 3.0(3)
N2 C11 C16 C15 177.59(17)
C22 C17 C18 C19 -1.5(3)
N5 C17 C18 C19 179.92(15)
C17 C18 C19 C20 0.1(3)
C18 C19 C20 C21 0.6(3)
C19 C20 C21 C22 -0.1(3)
C20 C21 C22 C17 -1.3(3)
C18 C17 C22 C21 2.1(3)
N5 C17 C22 C21 -179.28(16)
N5 C6 N1 N2 0.3(2)
C7 C6 N1 N2 171.13(13)
N4 C3 N2 N1 42.1(2)
C9 C3 N2 N1 -126.06(16)
N4 C3 N2 C11 -165.46(15)
C9 C3 N2 C11 26.4(2)
C6 N1 N2 C3 -40.54(19)
C6 N1 N2 C11 164.27(14)
C12 C11 N2 C3 -146.46(17)
C16 C11 N2 C3 39.0(2)
C12 C11 N2 N1 5.4(2)
C16 C11 N2 N1 -169.15(15)
N2 C3 N4 N5 -0.1(2)
C9 C3 N4 N5 168.86(14)
N1 C6 N5 N4 41.6(2)
C7 C6 N5 N4 -128.49(15)
N1 C6 N5 C17 -171.60(15)
C7 C6 N5 C17 18.3(2)
C3 N4 N5 C6 -40.05(18)
C3 N4 N5 C17 170.98(14)
C18 C17 N5 C6 -124.46(17)
C22 C17 N5 C6 56.9(2)
C18 C17 N5 N4 21.6(2)
C22 C17 N5 N4 -157.09(15)

loop_
_cod_related_entry_id
_cod_related_entry_database
_cod_related_entry_code
1 ChemSpider 21118812
